data_7132196
loop_
_publ_author_name
'kinoshita, Naoya'
'Maruyama, Atsuya'
'Shirahata, Takashi'
'Naito, Toshio'
'Misaki, Yohji'

_publ_section_title
;
 A Triad Molecular Conductor: Simultaneous Control of Charge and Molecular
 Arrangements
;
_journal_name_full 'Chemical Communications'
_journal_paper_doi 10.1039/D3CC03198E
_journal_year 2023
_chemical_formula_moiety 'C24 H16 S16 Se4, F6 P'
_chemical_formula_sum 'C24 H16 F6 P S16 Se4'
_chemical_formula_weight 1278.14
_space_group_crystal_system monoclinic
_space_group_IT_number 15
_space_group_name_Hall '-C 2yc'
_space_group_name_H-M_alt 'C 1 2/c 1'
_atom_sites_solution_hydrogens geom
_atom_sites_solution_primary dual
_audit_creation_date 2023-10-03
_audit_creation_method
;
Olex2 1.5
(compiled 2023.08.24 svn.re1ec1418 for OlexSys, GUI svn.r6817)
;
_audit_update_record
;
2023-10-06 deposited with the CCDC.	2023-10-10 downloaded from the CCDC.
;
_cell_angle_alpha 90
_cell_angle_beta 109.992(3)
_cell_angle_gamma 90
_cell_formula_units_Z 4
_cell_length_a 11.2588(3)
_cell_length_b 28.5988(6)
_cell_length_c 12.6211(3)
_cell_measurement_reflns_used 8468
_cell_measurement_temperature 120
_cell_measurement_theta_max 30.1620
_cell_measurement_theta_min 2.0270
_cell_volume 3818.96(17)
_computing_cell_refinement 'CrysAlisPro 1.171.42.49 (Rigaku OD, 2022)'
_computing_data_collection 'CrysAlisPro 1.171.42.49 (Rigaku OD, 2022)'
_computing_data_reduction 'CrysAlisPro 1.171.42.49 (Rigaku OD, 2022)'
_computing_molecular_graphics 'Olex2 1.5 (Dolomanov et al., 2009)'
_computing_publication_material 'Olex2 1.5 (Dolomanov et al., 2009)'
_computing_structure_refinement 'SHELXL 2019/3 (Sheldrick, 2015)'
_computing_structure_solution 'SHELXT 2018/2 (Sheldrick, 2018)'
_diffrn_ambient_temperature 120
_diffrn_detector 'Hybrid Pixel Array Detector'
_diffrn_detector_area_resol_mean 10.0000
_diffrn_measured_fraction_theta_full 0.999
_diffrn_measured_fraction_theta_max 0.997
_diffrn_measurement_details
;
List of Runs (angles in degrees, time in seconds):

  # Type    Start    End  Width  t~exp~   \w     \q     \k     \f   Frames
#--------------------------------------------------------------------------
  1  \w      1.00  27.00   0.25   16.00    --    5.00  76.00-120.00  104
  2  \w     27.00  60.00   0.25   16.00    --  -15.00  76.00 150.00  132
  3  \w    -54.00 -11.00   0.25   16.00    --  -15.00  76.00 -30.00  172
  4  \w     11.00  73.00   0.25   16.00    --  -15.00  76.00 -30.00  248
  5  \w    -58.00  14.00   0.25   16.00    --  -15.00  76.00 150.00  288
  6  \w    -69.00  33.00   0.25   16.00    --  -15.00  38.00 120.00  408
;
_diffrn_measurement_device 'four-circle diffractometer'
_diffrn_measurement_device_type 'XtaLAB AFC11 (RINC): Kappa single'
_diffrn_measurement_method '\w scans'
_diffrn_orient_matrix_type 'CrysAlisPro convention (1999,Acta A55,543-557)'
_diffrn_orient_matrix_UB_11 -0.0570363000
_diffrn_orient_matrix_UB_12 0.0036357000
_diffrn_orient_matrix_UB_13 -0.0458121000
_diffrn_orient_matrix_UB_21 -0.0113025000
_diffrn_orient_matrix_UB_22 -0.0244372000
_diffrn_orient_matrix_UB_23 -0.0035296000
_diffrn_orient_matrix_UB_31 -0.0334199000
_diffrn_orient_matrix_UB_32 0.0020621000
_diffrn_orient_matrix_UB_33 0.0382930000
_diffrn_radiation_monochromator mirror
_diffrn_radiation_probe x-ray
_diffrn_radiation_type 'Mo K\a'
_diffrn_radiation_wavelength 0.71073
_diffrn_reflns_av_R_equivalents 0.0501
_diffrn_reflns_av_unetI/netI 0.0386
_diffrn_reflns_Laue_measured_fraction_full 0.999
_diffrn_reflns_Laue_measured_fraction_max 0.997
_diffrn_reflns_limit_h_max 13
_diffrn_reflns_limit_h_min -14
_diffrn_reflns_limit_k_max 36
_diffrn_reflns_limit_k_min -37
_diffrn_reflns_limit_l_max 16
_diffrn_reflns_limit_l_min -15
_diffrn_reflns_number 15296
_diffrn_reflns_point_group_measured_fraction_full 0.999
_diffrn_reflns_point_group_measured_fraction_max 0.997
_diffrn_reflns_theta_full 25.242
_diffrn_reflns_theta_max 27.484
_diffrn_reflns_theta_min 2.052
_diffrn_source 'Rotating-anode X-ray tube'
_diffrn_source_type 'Rigaku (Mo) X-ray Source'
_exptl_absorpt_coefficient_mu 4.814
_exptl_absorpt_correction_T_max 0.729
_exptl_absorpt_correction_T_min 0.179
_exptl_absorpt_correction_type analytical
_exptl_absorpt_process_details
;
CrysAlisPro 1.171.42.49 (Rigaku Oxford Diffraction, 2022)
Analytical numeric absorption correction using a multifaceted crystal
model based on expressions derived by R.C. Clark & J.S. Reid.
(Clark, R. C. & Reid, J. S. (1995). Acta Cryst. A51, 887-897)
Empirical absorption correction using spherical harmonics,
implemented in SCALE3 ABSPACK scaling algorithm.
;
_exptl_crystal_colour black
_exptl_crystal_colour_primary black
_exptl_crystal_density_diffrn 2.223
_exptl_crystal_description plate
_exptl_crystal_F_000 2484
_exptl_crystal_size_max 0.34
_exptl_crystal_size_mid 0.15
_exptl_crystal_size_min 0.03
_refine_diff_density_max 1.349
_refine_diff_density_min -0.506
_refine_diff_density_rms 0.117
_refine_ls_extinction_method none
_refine_ls_goodness_of_fit_ref 1.029
_refine_ls_hydrogen_treatment constr
_refine_ls_matrix_type full
_refine_ls_number_parameters 233
_refine_ls_number_reflns 4379
_refine_ls_number_restraints 0
_refine_ls_restrained_S_all 1.029
_refine_ls_R_factor_all 0.0400
_refine_ls_R_factor_gt 0.0347
_refine_ls_shift/su_max 0.001
_refine_ls_shift/su_mean 0.000
_refine_ls_structure_factor_coef Fsqd
_refine_ls_weighting_details 'w=1/[\s^2^(Fo^2^)+(0.0501P)^2^+5.8990P] where P=(Fo^2^+2Fc^2^)/3'
_refine_ls_weighting_scheme calc
_refine_ls_wR_factor_gt 0.0903
_refine_ls_wR_factor_ref 0.0930
_reflns_Friedel_coverage 0.000
_reflns_number_gt 3923
_reflns_number_total 4379
_reflns_threshold_expression 'I > 2\s(I)'
_cod_data_source_file d3cc03198e2.cif
_cod_data_source_block exp_06-120k
_cod_database_code 7132196
_shelx_shelxl_version_number 2019/3
_chemical_oxdiff_formula 'C24 H16 F6 P1 S16 Se4'
_shelx_space_group_comment
;
The symmetry employed for this shelxl refinement is uniquely defined
by the following loop, which should always be used as a source of
symmetry information in preference to the above space-group names.
They are only intended as comments.
;
_shelx_estimated_absorpt_t_max 0.869
_shelx_estimated_absorpt_t_min 0.291
_olex2_refinement_description
;
1. Fixed Uiso
 At 1.2 times of:
  All C(H) groups, All C(H,H) groups
2.a Secondary CH2 refined with riding coordinates:
 C5(H5A,H5B), C6(H6A,H6B), C13(H13A,H13B)
2.b Aromatic/amide H refined with riding coordinates:
 C1(H1), C12(H12)
;
_olex2_submission_special_instructions 'No special instructions were received'
_oxdiff_exptl_absorpt_empirical_details
;
Empirical correction (ABSPACK) includes:
- Absorption correction using spherical harmonics
- Frame scaling
;
_oxdiff_exptl_absorpt_empirical_full_max 1.884
_oxdiff_exptl_absorpt_empirical_full_min 0.478

loop_
_space_group_symop_operation_xyz
'x, y, z'
'-x, y, -z+1/2'
'x+1/2, y+1/2, z'
'-x+1/2, y+1/2, -z+1/2'
'-x, -y, -z'
'x, -y, z-1/2'
'-x+1/2, -y+1/2, -z'
'x+1/2, -y+1/2, z-1/2'

loop_
_atom_site_label
_atom_site_type_symbol
_atom_site_fract_x
_atom_site_fract_y
_atom_site_fract_z
_atom_site_U_iso_or_equiv
_atom_site_adp_type
_atom_site_occupancy
_atom_site_site_symmetry_order
_atom_site_calc_flag
_atom_site_refinement_flags_posn
_atom_site_refinement_flags_adp
_atom_site_refinement_flags_occupancy
_atom_site_disorder_assembly
_atom_site_disorder_group
Se1 Se 0.46282(3) 0.46498(2) 0.36085(2) 0.02674(10) Uani 1 1 d . . . . .
Se2 Se 0.46710(3) 0.58335(2) 0.36229(2) 0.03029(10) Uani 1 1 d . . . . .
S1 S 0.76832(8) 0.37250(2) 0.54113(6) 0.03004(17) Uani 1 1 d . . . . .
S2 S 0.84946(7) 0.36787(2) 0.29560(6) 0.02990(17) Uani 1 1 d . . . . .
S3 S 0.81407(7) 0.47277(2) 0.53273(5) 0.02113(15) Uani 1 1 d . . . . .
S4 S 0.87882(7) 0.46963(2) 0.32629(6) 0.02236(15) Uani 1 1 d . . . . .
S5 S 0.81295(7) 0.58607(2) 0.52330(6) 0.02427(15) Uani 1 1 d . . . . .
S6 S 0.87648(7) 0.58202(2) 0.31636(6) 0.02510(15) Uani 1 1 d . . . . .
S7 S 0.47891(8) 0.69153(3) 0.37593(8) 0.0426(2) Uani 1 1 d . . . . .
S8 S 0.76912(8) 0.69112(2) 0.49938(7) 0.03487(18) Uani 1 1 d . . . . .
C1 C 0.4847(3) 0.40811(10) 0.2963(2) 0.0300(6) Uani 1 1 d . . . . .
H1 H 0.473928 0.379389 0.329774 0.036 Uiso 1 1 calc R U . . .
C2 C 0.500000 0.50052(14) 0.250000 0.0239(7) Uani 1 2 d S T P . .
C3 C 0.500000 0.54748(14) 0.250000 0.0266(8) Uani 1 2 d S T P . .
C4 C 0.4905(3) 0.64150(10) 0.3000(3) 0.0343(7) Uani 1 1 d . . . . .
C5 C 0.7621(3) 0.32344(9) 0.4499(2) 0.0267(6) Uani 1 1 d . . . . .
H5A H 0.766099 0.294225 0.493018 0.032 Uiso 1 1 calc R U . . .
H5B H 0.679844 0.323869 0.387376 0.032 Uiso 1 1 calc R U . . .
C6 C 0.8667(3) 0.32280(10) 0.4006(2) 0.0290(6) Uani 1 1 d . . . . .
H6A H 0.867990 0.291865 0.365776 0.035 Uiso 1 1 calc R U . . .
H6B H 0.948753 0.326999 0.462121 0.035 Uiso 1 1 calc R U . . .
C7 C 0.8085(2) 0.41815(8) 0.4686(2) 0.0210(5) Uani 1 1 d . . . . .
C8 C 0.8388(2) 0.41669(9) 0.3745(2) 0.0213(5) Uani 1 1 d . . . . .
C9 C 0.8441(2) 0.50373(9) 0.42613(19) 0.0188(5) Uani 1 1 d . . . . .
C10 C 0.8435(2) 0.55133(9) 0.4224(2) 0.0197(5) Uani 1 1 d . . . . .
C11 C 0.7986(3) 0.63805(9) 0.4451(2) 0.0263(6) Uani 1 1 d . . . . .
C12 C 0.8283(3) 0.63529(9) 0.3511(2) 0.0271(6) Uani 1 1 d . . . . .
H12 H 0.822858 0.661983 0.304913 0.032 Uiso 1 1 calc R U . . .
C13 C 0.6143(3) 0.68286(10) 0.5059(3) 0.0371(7) Uani 1 1 d . . . . .
H13A H 0.604561 0.704469 0.563714 0.045 Uiso 1 1 calc R U . . .
H13B H 0.609534 0.650642 0.532887 0.045 Uiso 1 1 calc R U . . .
P1 P 1.000000 0.74145(3) 0.250000 0.0264(2) Uani 1 2 d S T P . .
F1 F 1.000000 0.79726(8) 0.250000 0.0436(7) Uani 1 2 d S T P . .
F2 F 1.000000 0.68591(8) 0.250000 0.0416(6) Uani 1 2 d S T P . .
F3 F 1.0217(2) 0.74181(7) 0.38107(15) 0.0483(5) Uani 1 1 d . . . . .
F4 F 0.85029(16) 0.74133(6) 0.22264(16) 0.0393(4) Uani 1 1 d . . . . .

loop_
_atom_site_aniso_label
_atom_site_aniso_U_11
_atom_site_aniso_U_22
_atom_site_aniso_U_33
_atom_site_aniso_U_23
_atom_site_aniso_U_13
_atom_site_aniso_U_12
Se1 0.02622(17) 0.02559(16) 0.02800(17) 0.00023(10) 0.00875(12) 0.00112(11)
Se2 0.02718(17) 0.02299(17) 0.03917(19) -0.00175(11) 0.00935(13) 0.00252(11)
S1 0.0453(4) 0.0220(3) 0.0272(3) -0.0029(3) 0.0181(3) -0.0088(3)
S2 0.0409(4) 0.0252(3) 0.0268(4) -0.0078(3) 0.0158(3) -0.0040(3)
S3 0.0265(3) 0.0190(3) 0.0204(3) -0.0005(2) 0.0112(3) -0.0003(2)
S4 0.0258(3) 0.0233(3) 0.0199(3) -0.0004(2) 0.0102(3) -0.0005(3)
S5 0.0277(3) 0.0212(3) 0.0246(3) 0.0013(2) 0.0099(3) 0.0052(3)
S6 0.0268(3) 0.0245(3) 0.0254(3) 0.0056(2) 0.0106(3) 0.0027(3)
S7 0.0362(4) 0.0235(4) 0.0694(6) -0.0062(3) 0.0196(4) 0.0055(3)
S8 0.0371(4) 0.0213(3) 0.0484(5) -0.0039(3) 0.0174(3) -0.0002(3)
C1 0.0337(15) 0.0201(13) 0.0357(15) 0.0028(11) 0.0112(12) 0.0002(12)
C2 0.0162(17) 0.0274(19) 0.0267(19) 0.000 0.0057(14) 0.000
C3 0.0192(18) 0.0249(19) 0.033(2) 0.000 0.0054(15) 0.000
C4 0.0246(14) 0.0203(13) 0.0544(19) -0.0013(12) 0.0090(13) 0.0006(11)
C5 0.0282(14) 0.0179(12) 0.0310(14) -0.0031(10) 0.0063(11) -0.0022(11)
C6 0.0259(14) 0.0244(13) 0.0344(15) -0.0028(11) 0.0074(11) 0.0002(11)
C7 0.0212(12) 0.0178(12) 0.0232(13) -0.0026(9) 0.0066(10) -0.0032(10)
C8 0.0234(13) 0.0199(12) 0.0205(12) -0.0026(9) 0.0074(10) -0.0043(10)
C9 0.0171(11) 0.0217(12) 0.0168(11) 0.0000(9) 0.0047(9) 0.0012(10)
C10 0.0157(11) 0.0225(12) 0.0201(12) 0.0025(9) 0.0051(9) 0.0018(10)
C11 0.0234(13) 0.0188(12) 0.0355(15) 0.0007(11) 0.0082(11) 0.0016(10)
C12 0.0253(13) 0.0215(13) 0.0338(15) 0.0050(11) 0.0094(11) 0.0002(11)
C13 0.054(2) 0.0240(14) 0.0439(18) -0.0025(12) 0.0304(15) 0.0005(14)
P1 0.0288(5) 0.0207(5) 0.0275(5) 0.000 0.0069(4) 0.000
F1 0.0396(14) 0.0213(12) 0.0515(16) 0.000 -0.0081(11) 0.000
F2 0.0407(15) 0.0209(12) 0.0703(18) 0.000 0.0282(13) 0.000
F3 0.0548(12) 0.0593(13) 0.0298(10) 0.0046(8) 0.0133(8) 0.0246(10)
F4 0.0302(9) 0.0322(9) 0.0543(12) 0.0078(8) 0.0130(8) 0.0035(7)

loop_
_atom_type_symbol
_atom_type_description
_atom_type_scat_dispersion_real
_atom_type_scat_dispersion_imag
_atom_type_scat_source
C C 0.0033 0.0016 'International Tables Vol C Tables 4.2.6.8 and 6.1.1.4'
H H 0.0000 0.0000 'International Tables Vol C Tables 4.2.6.8 and 6.1.1.4'
F F 0.0171 0.0103 'International Tables Vol C Tables 4.2.6.8 and 6.1.1.4'
P P 0.1023 0.0942 'International Tables Vol C Tables 4.2.6.8 and 6.1.1.4'
S S 0.1246 0.1234 'International Tables Vol C Tables 4.2.6.8 and 6.1.1.4'
Se Se -0.0929 2.2259 'International Tables Vol C Tables 4.2.6.8 and 6.1.1.4'

loop_
_exptl_crystal_face_index_h
_exptl_crystal_face_index_k
_exptl_crystal_face_index_l
_exptl_crystal_face_perp_dist
-1 -40 1 0.0045
12 1 -15 0.1673
0 40 1 0.0242
6 -1 13 0.0703
15 -3 0 0.0867
-15 3 -1 0.0664
-6 1 -13 0.0934
1 40 -1 0.0225

loop_
_geom_angle_atom_site_label_1
_geom_angle_atom_site_label_2
_geom_angle_atom_site_label_3
_geom_angle
_geom_angle_site_symmetry_1
_geom_angle_site_symmetry_3
_geom_angle_publ_flag
C1 Se1 C2 92.86(13) . . ?
C3 Se2 C4 94.27(14) . . ?
C7 S1 C5 102.01(13) . . ?
C8 S2 C6 99.39(13) . . ?
C9 S3 C7 94.73(12) . . ?
C9 S4 C8 94.86(12) . . ?
C10 S5 C11 94.30(13) . . ?
C12 S6 C10 94.66(13) . . ?
C4 S7 C13 100.64(14) . . ?
C11 S8 C13 102.88(14) . . ?
Se1 C1 H1 120.1 . . ?
C1 C1 Se1 119.71(9) 2_655 . ?
C1 C1 H1 120.1 2_655 . ?
Se1 C2 Se1 114.9(2) 2_655 . ?
C3 C2 Se1 122.56(10) . . ?
C3 C2 Se1 122.56(10) . 2_655 ?
Se2 C3 Se2 114.1(2) . 2_655 ?
C2 C3 Se2 122.95(10) . 2_655 ?
C2 C3 Se2 122.95(10) . . ?
S7 C4 Se2 116.25(18) . . ?
C4 C4 Se2 118.47(10) 2_655 . ?
C4 C4 S7 125.22(11) 2_655 . ?
S1 C5 H5A 108.7 . . ?
S1 C5 H5B 108.7 . . ?
H5A C5 H5B 107.6 . . ?
C6 C5 S1 114.07(19) . . ?
C6 C5 H5A 108.7 . . ?
C6 C5 H5B 108.7 . . ?
S2 C6 H6A 109.0 . . ?
S2 C6 H6B 109.0 . . ?
C5 C6 S2 112.91(19) . . ?
C5 C6 H6A 109.0 . . ?
C5 C6 H6B 109.0 . . ?
H6A C6 H6B 107.8 . . ?
S1 C7 S3 113.62(14) . . ?
C8 C7 S1 129.2(2) . . ?
C8 C7 S3 117.16(19) . . ?
S2 C8 S4 114.75(14) . . ?
C7 C8 S2 128.2(2) . . ?
C7 C8 S4 117.04(19) . . ?
S3 C9 S4 115.24(14) . . ?
C10 C9 S3 122.42(18) . . ?
C10 C9 S4 122.32(18) . . ?
S5 C10 S6 114.94(15) . . ?
C9 C10 S5 123.05(18) . . ?
C9 C10 S6 122.00(19) . . ?
S8 C11 S5 120.51(17) . . ?
C12 C11 S5 116.3(2) . . ?
C12 C11 S8 122.5(2) . . ?
S6 C12 H12 120.9 . . ?
C11 C12 S6 118.2(2) . . ?
C11 C12 H12 120.9 . . ?
S7 C13 H13A 107.9 . . ?
S7 C13 H13B 107.9 . . ?
S8 C13 S7 117.74(17) . . ?
S8 C13 H13A 107.9 . . ?
S8 C13 H13B 107.9 . . ?
H13A C13 H13B 107.2 . . ?
F1 P1 F4 90.13(7) . . ?
F1 P1 F4 90.12(7) . 2_755 ?
F2 P1 F1 180.0 . . ?
F2 P1 F4 89.88(7) . 2_755 ?
F2 P1 F4 89.87(7) . . ?
F3 P1 F1 89.64(8) 2_755 . ?
F3 P1 F1 89.64(8) . . ?
F3 P1 F2 90.36(8) 2_755 . ?
F3 P1 F2 90.36(8) . . ?
F3 P1 F3 179.28(17) . 2_755 ?
F3 P1 F4 89.99(10) . 2_755 ?
F3 P1 F4 89.99(10) 2_755 . ?
F3 P1 F4 90.01(10) 2_755 2_755 ?
F3 P1 F4 90.01(10) . . ?
F4 P1 F4 179.75(14) . 2_755 ?

loop_
_geom_bond_atom_site_label_1
_geom_bond_atom_site_label_2
_geom_bond_distance
_geom_bond_site_symmetry_2
_geom_bond_publ_flag
Se1 C1 1.872(3) . ?
Se1 C2 1.888(2) . ?
Se2 C3 1.886(2) . ?
Se2 C4 1.896(3) . ?
S1 C5 1.801(3) . ?
S1 C7 1.741(3) . ?
S2 C6 1.811(3) . ?
S2 C8 1.743(3) . ?
S3 C7 1.751(2) . ?
S3 C9 1.738(2) . ?
S4 C8 1.748(3) . ?
S4 C9 1.741(2) . ?
S5 C10 1.740(3) . ?
S5 C11 1.761(3) . ?
S6 C10 1.743(2) . ?
S6 C12 1.724(3) . ?
S7 C4 1.752(3) . ?
S7 C13 1.835(4) . ?
S8 C11 1.743(3) . ?
S8 C13 1.789(3) . ?
C1 C1 1.328(6) 2_655 ?
C1 H1 0.9500 . ?
C2 C3 1.343(6) . ?
C4 C4 1.349(7) 2_655 ?
C5 H5A 0.9900 . ?
C5 H5B 0.9900 . ?
C5 C6 1.509(4) . ?
C6 H6A 0.9900 . ?
C6 H6B 0.9900 . ?
C7 C8 1.343(4) . ?
C9 C10 1.362(4) . ?
C11 C12 1.339(4) . ?
C12 H12 0.9500 . ?
C13 H13A 0.9900 . ?
C13 H13B 0.9900 . ?
P1 F1 1.596(3) . ?
P1 F2 1.588(2) . ?
P1 F3 1.5875(18) 2_755 ?
P1 F3 1.5874(18) . ?
P1 F4 1.6007(17) . ?
P1 F4 1.6008(17) 2_755 ?

loop_
_geom_torsion_atom_site_label_1
_geom_torsion_atom_site_label_2
_geom_torsion_atom_site_label_3
_geom_torsion_atom_site_label_4
_geom_torsion
_geom_torsion_site_symmetry_1
_geom_torsion_site_symmetry_2
_geom_torsion_site_symmetry_3
_geom_torsion_site_symmetry_4
_geom_torsion_publ_flag
Se1 C2 C3 Se2 -178.394(13) 2_655 . . . ?
Se1 C2 C3 Se2 1.607(13) 2_655 . . 2_655 ?
Se1 C2 C3 Se2 -178.393(13) . . . 2_655 ?
Se1 C2 C3 Se2 1.607(13) . . . . ?
S1 C5 C6 S2 -71.0(2) . . . . ?
S1 C7 C8 S2 -0.9(4) . . . . ?
S1 C7 C8 S4 -178.22(16) . . . . ?
S3 C7 C8 S2 176.71(15) . . . . ?
S3 C7 C8 S4 -0.6(3) . . . . ?
S3 C9 C10 S5 0.0(3) . . . . ?
S3 C9 C10 S6 178.87(14) . . . . ?
S4 C9 C10 S5 -178.34(14) . . . . ?
S4 C9 C10 S6 0.6(3) . . . . ?
S5 C11 C12 S6 0.1(3) . . . . ?
S8 C11 C12 S6 171.22(16) . . . . ?
C1 Se1 C2 Se1 0.07(9) . . . 2_655 ?
C1 Se1 C2 C3 -179.93(9) . . . . ?
C2 Se1 C1 C1 -0.3(3) . . . 2_655 ?
C3 Se2 C4 S7 -176.92(15) . . . . ?
C3 Se2 C4 C4 5.6(3) . . . 2_655 ?
C4 Se2 C3 Se2 -1.47(9) . . . 2_655 ?
C4 Se2 C3 C2 178.53(9) . . . . ?
C4 S7 C13 S8 72.6(2) . . . . ?
C5 S1 C7 S3 176.72(14) . . . . ?
C5 S1 C7 C8 -5.6(3) . . . . ?
C6 S2 C8 S4 157.44(15) . . . . ?
C6 S2 C8 C7 -19.9(3) . . . . ?
C7 S1 C5 C6 41.1(2) . . . . ?
C7 S3 C9 S4 -9.72(16) . . . . ?
C7 S3 C9 C10 171.9(2) . . . . ?
C8 S2 C6 C5 54.7(2) . . . . ?
C8 S4 C9 S3 9.49(16) . . . . ?
C8 S4 C9 C10 -172.1(2) . . . . ?
C9 S3 C7 S1 -175.82(15) . . . . ?
C9 S3 C7 C8 6.2(2) . . . . ?
C9 S4 C8 S2 177.00(15) . . . . ?
C9 S4 C8 C7 -5.3(2) . . . . ?
C10 S5 C11 S8 -178.65(17) . . . . ?
C10 S5 C11 C12 -7.4(2) . . . . ?
C10 S6 C12 C11 7.2(3) . . . . ?
C11 S5 C10 S6 12.06(16) . . . . ?
C11 S5 C10 C9 -169.0(2) . . . . ?
C11 S8 C13 S7 -81.60(19) . . . . ?
C12 S6 C10 S5 -12.06(16) . . . . ?
C12 S6 C10 C9 169.0(2) . . . . ?
C13 S7 C4 Se2 64.42(19) . . . . ?
C13 S7 C4 C4 -118.3(4) . . . 2_655 ?
C13 S8 C11 S5 -65.6(2) . . . . ?
C13 S8 C11 C12 123.6(3) . . . . ?

loop_
_exptl_oxdiff_crystal_face_indexfrac_h
_exptl_oxdiff_crystal_face_indexfrac_k
_exptl_oxdiff_crystal_face_indexfrac_l
_exptl_oxdiff_crystal_face_x
_exptl_oxdiff_crystal_face_y
_exptl_oxdiff_crystal_face_z
-1.4372 -40.1588 0.9064 -0.1056 0.9944 -0.0001
12.2010 0.5928 -15.3706 0.0104 -0.0981 -0.9951
-0.0770 40.2684 1.0053 0.1047 -0.9867 0.1241
6.3928 -0.6702 12.8460 -0.9556 -0.1012 0.2769
14.8599 -3.1252 0.0197 -0.8598 -0.0917 -0.5023
-14.6822 3.0583 -0.5819 0.8752 0.0933 0.4747
-5.7273 0.5015 -13.3923 0.9420 0.0997 -0.3204
1.4372 40.1588 -0.9064 0.1056 -0.9944 0.0001
